data_2019614
loop_
_publ_author_name
'Caballero-Jim\'enez, Judith'
'Reyes Ortega, Yasmi'
'Bern\`es, Sylvain'
'Escudero, Roberto'

_publ_section_title
;
 A candidate for a single-chain magnet:
 [Mn~3~(OAc)~6~(py)~2~(H~2~O)~2~]~<i>n~</i> (OAc is acetate and py is
 pyridine)
;
_journal_coeditor_code YP3067
_journal_issue 8
_journal_name_full 'Acta Crystallographica Section C'
_journal_page_first
;
;
_journal_paper_doi 10.1107/S2053229614015137
_journal_volume 70
_journal_year 2014
_chemical_formula_iupac '[Mn3 (C2 H3 O2)6 (C6 H5 N)2 (H2 O)2]'
_chemical_formula_moiety 'C22 H32 Mn3 N2 O14'
_chemical_formula_sum 'C22 H32 Mn3 N2 O14'
_chemical_formula_weight 713.31
_chemical_melting_point 493
_chemical_name_systematic
<i>catena</i>-Poly[di-\m~3~-acetato-\k^6^<i>O</i>:<i>O</i>:<i>O</i>'-tetra-\m~2~-acetato-\k^4^<i>O</i>:<i>O</i>;\k^4^<i>O</i>:<i>O</i>'-diaquabis(pyridine-\k<i>N</i>)trimanganese(II)]
_space_group_crystal_system triclinic
_space_group_IT_number 2
_space_group_name_Hall '-P 1'
_space_group_name_H-M_alt 'P -1'
_symmetry_space_group_name_Hall '-P 1'
_symmetry_space_group_name_H-M 'P -1'
_atom_sites_solution_hydrogens geom
_atom_sites_solution_primary direct
_atom_sites_solution_secondary difmap
_audit_creation_method SHELXL2013
_cell_angle_alpha 83.1600(10)
_cell_angle_beta 81.9940(10)
_cell_angle_gamma 77.4230(10)
_cell_formula_units_Z 1
_cell_length_a 8.1153(2)
_cell_length_b 9.0404(2)
_cell_length_c 10.0759(2)
_cell_measurement_reflns_used 9432
_cell_measurement_temperature 200(2)
_cell_measurement_theta_max 28.32
_cell_measurement_theta_min 2.32
_cell_volume 711.43(3)
_computing_cell_refinement 'APEX2 (Bruker, 2009)'
_computing_data_collection 'APEX2 (Bruker, 2009)'
_computing_data_reduction 'XPREP (Bruker, 2009)'
_computing_molecular_graphics
;
SHELXTL (Sheldrick, 2008) and Mercury (Macrae <i>et al.</i>,
2008)
;
_computing_publication_material 'SHELXL2013 (Sheldrick, 2008)'
_computing_structure_refinement 'SHELXL2013 (Sheldrick, 2008)'
_computing_structure_solution 'SHELXS2013 (Sheldrick, 2008)'
_diffrn_ambient_temperature 200(2)
_diffrn_measured_fraction_theta_full 0.997
_diffrn_measured_fraction_theta_max 0.995
_diffrn_measurement_device_type 'Bruker APEXII CCD area-detector'
_diffrn_measurement_method '\f and \w scans'
_diffrn_radiation_monochromator graphite
_diffrn_radiation_source 'fine-focus sealed tube'
_diffrn_radiation_type MoK\a
_diffrn_radiation_wavelength 0.71073
_diffrn_reflns_av_R_equivalents 0.0121
_diffrn_reflns_limit_h_max 10
_diffrn_reflns_limit_h_min -10
_diffrn_reflns_limit_k_max 12
_diffrn_reflns_limit_k_min -12
_diffrn_reflns_limit_l_max 13
_diffrn_reflns_limit_l_min -13
_diffrn_reflns_number 11780
_diffrn_reflns_theta_full 25.242
_diffrn_reflns_theta_max 28.318
_diffrn_reflns_theta_min 2.318
_exptl_absorpt_coefficient_mu 1.381
_exptl_absorpt_correction_T_max 0.8518
_exptl_absorpt_correction_T_min 0.8196
_exptl_absorpt_correction_type multi-scan
_exptl_absorpt_process_details '(SADABS; Bruker, 2009)'
_exptl_crystal_colour colourless
_exptl_crystal_density_diffrn 1.665
_exptl_crystal_description block
_exptl_crystal_F_000 365
_exptl_crystal_size_max 0.150
_exptl_crystal_size_mid 0.120
_exptl_crystal_size_min 0.120
_refine_diff_density_max 0.313
_refine_diff_density_min -0.354
_refine_ls_extinction_method none
_refine_ls_goodness_of_fit_ref 1.060
_refine_ls_hydrogen_treatment mixed
_refine_ls_matrix_type full
_refine_ls_number_constraints 0
_refine_ls_number_parameters 198
_refine_ls_number_reflns 3514
_refine_ls_number_restraints 0
_refine_ls_restrained_S_all 1.060
_refine_ls_R_factor_all 0.0218
_refine_ls_R_factor_gt 0.0196
_refine_ls_shift/su_max 0.001
_refine_ls_shift/su_mean 0.000
_refine_ls_structure_factor_coef Fsqd
_refine_ls_weighting_details 'w = 1/[\s^2^(Fo^2^)+(0.0310P)^2^+0.2663P] where P=(Fo^2^+2Fc^2^)/3'
_refine_ls_weighting_scheme calc
_refine_ls_wR_factor_gt 0.0551
_refine_ls_wR_factor_ref 0.0565
_reflns_number_gt 3269
_reflns_number_total 3514
_reflns_threshold_expression I>2\s(I)
_cod_data_source_file yp3067sup1.cif
_cod_data_source_block I
_cod_database_code 2019614
_cod_database_fobs_code 2019614
_shelx_space_group_comment
;
The symmetry employed for this shelxl refinement is uniquely defined by the
following loop, which should always be used as a source of symmetry information
in preference to the above space-group names. They are only intended as
comments.
;
_shelx_estimated_absorpt_t_min 0.820
_shelx_estimated_absorpt_t_max 0.852
_shelxl_version_number 2.013

loop_
_space_group_symop_operation_xyz
'x, y, z'
'-x, -y, -z'

loop_
_atom_site_type_symbol
_atom_site_label
_atom_site_fract_x
_atom_site_fract_y
_atom_site_fract_z
_atom_site_U_iso_or_equiv
_atom_site_adp_type
_atom_site_calc_flag
_atom_site_occupancy
Mn Mn1 0.5000 1.0000 0.5000 0.01484(6) Uani d 1
Mn Mn2 0.67310(2) 0.63019(2) 0.56849(2) 0.01492(6) Uani d 1
N N1 0.49468(13) 0.58131(12) 0.75859(11) 0.0203(2) Uani d 1
O O1 0.69813(11) 0.93862(10) 0.34097(9) 0.02220(18) Uani d 1
O O2 0.81744(11) 0.69304(9) 0.38176(9) 0.02006(17) Uani d 1
O O3 0.43984(10) 0.77516(9) 0.49460(9) 0.01721(16) Uani d 1
O O4 0.30799(13) 0.58516(10) 0.49762(11) 0.0290(2) Uani d 1
O O5 0.66602(11) 0.85585(9) 0.64449(9) 0.01837(17) Uani d 1
O O6 0.83746(14) 0.78614(12) 0.80527(11) 0.0335(2) Uani d 1
O O7 0.89280(13) 0.53570(12) 0.67585(11) 0.0269(2) Uani d 1
H H71 0.908(3) 0.601(3) 0.718(2) 0.046(6) Uiso d 1
H H72 0.980(3) 0.482(2) 0.659(2) 0.041(5) Uiso d 1
C C1 0.80320(14) 0.81979(13) 0.31196(12) 0.0176(2) Uani d 1
C C2 0.92106(19) 0.83031(17) 0.18292(15) 0.0327(3) Uani d 1
H H2A 1.0210 0.7471 0.1864 0.049 Uiso calc 1
H H2B 0.9572 0.9281 0.1719 0.049 Uiso calc 1
H H2C 0.8615 0.8225 0.1066 0.049 Uiso calc 1
C C3 0.30526(14) 0.72234(13) 0.49728(11) 0.0164(2) Uani d 1
C C4 0.13774(16) 0.83251(15) 0.50462(17) 0.0306(3) Uani d 1
H H4A 0.0509 0.7845 0.4793 0.046 Uiso calc 1
H H4B 0.1475 0.9232 0.4427 0.046 Uiso calc 1
H H4C 0.1053 0.8619 0.5967 0.046 Uiso calc 1
C C5 0.72135(15) 0.87587(13) 0.75330(12) 0.0192(2) Uani d 1
C C6 0.6347(2) 1.01701(16) 0.82145(15) 0.0323(3) Uani d 1
H H6A 0.7028 1.0322 0.8898 0.048 Uiso calc 1
H H6B 0.5218 1.0051 0.8644 0.048 Uiso calc 1
H H6C 0.6232 1.1054 0.7544 0.048 Uiso calc 1
C C7 0.50630(18) 0.43829(15) 0.81537(14) 0.0264(3) Uani d 1
H H7A 0.6018 0.3634 0.7860 0.032 Uiso calc 1
C C8 0.3863(2) 0.39423(17) 0.91456(15) 0.0332(3) Uani d 1
H H8A 0.3998 0.2916 0.9527 0.040 Uiso calc 1
C C9 0.2468(2) 0.5017(2) 0.95705(15) 0.0371(3) Uani d 1
H H9A 0.1618 0.4746 1.0246 0.044 Uiso calc 1
C C10 0.23278(19) 0.6499(2) 0.89948(15) 0.0356(3) Uani d 1
H H10A 0.1372 0.7262 0.9261 0.043 Uiso calc 1
C C11 0.36003(17) 0.68556(15) 0.80251(13) 0.0259(3) Uani d 1
H H11A 0.3516 0.7883 0.7655 0.031 Uiso calc 1

loop_
_atom_site_aniso_label
_atom_site_aniso_U_11
_atom_site_aniso_U_22
_atom_site_aniso_U_33
_atom_site_aniso_U_12
_atom_site_aniso_U_13
_atom_site_aniso_U_23
Mn1 0.01447(12) 0.00843(11) 0.01996(12) -0.00059(8) 0.00022(9) -0.00054(8)
Mn2 0.01320(9) 0.00939(9) 0.02067(10) -0.00066(6) 0.00036(6) -0.00119(6)
N1 0.0203(5) 0.0181(5) 0.0210(5) -0.0024(4) -0.0005(4) -0.0009(4)
O1 0.0210(4) 0.0158(4) 0.0257(4) 0.0004(3) 0.0040(3) -0.0012(3)
O2 0.0184(4) 0.0155(4) 0.0233(4) -0.0004(3) 0.0024(3) -0.0013(3)
O3 0.0136(4) 0.0121(4) 0.0250(4) -0.0018(3) -0.0013(3) -0.0009(3)
O4 0.0309(5) 0.0144(4) 0.0435(6) -0.0071(4) -0.0014(4) -0.0084(4)
O5 0.0205(4) 0.0134(4) 0.0210(4) -0.0016(3) -0.0036(3) -0.0026(3)
O6 0.0365(6) 0.0294(5) 0.0333(5) 0.0076(4) -0.0169(4) -0.0090(4)
O7 0.0199(5) 0.0234(5) 0.0353(5) 0.0055(4) -0.0067(4) -0.0077(4)
C1 0.0148(5) 0.0180(5) 0.0196(5) -0.0031(4) -0.0002(4) -0.0030(4)
C2 0.0317(7) 0.0305(7) 0.0275(7) 0.0002(6) 0.0113(6) 0.0015(5)
C3 0.0173(5) 0.0139(5) 0.0181(5) -0.0030(4) -0.0016(4) -0.0023(4)
C4 0.0151(6) 0.0221(6) 0.0538(9) -0.0011(5) -0.0061(6) -0.0023(6)
C5 0.0206(6) 0.0163(5) 0.0202(5) -0.0039(4) -0.0003(4) -0.0018(4)
C6 0.0425(8) 0.0253(7) 0.0275(7) 0.0034(6) -0.0074(6) -0.0115(5)
C7 0.0326(7) 0.0196(6) 0.0253(6) -0.0049(5) 0.0002(5) -0.0003(5)
C8 0.0452(8) 0.0298(7) 0.0267(7) -0.0178(6) -0.0018(6) 0.0047(5)
C9 0.0303(7) 0.0543(10) 0.0262(7) -0.0171(7) 0.0027(6) 0.0065(6)
C10 0.0250(7) 0.0472(9) 0.0264(7) 0.0041(6) 0.0042(5) 0.0007(6)
C11 0.0248(6) 0.0257(6) 0.0217(6) 0.0026(5) 0.0000(5) 0.0018(5)

loop_
_atom_type_symbol
_atom_type_description
_atom_type_scat_dispersion_real
_atom_type_scat_dispersion_imag
_atom_type_scat_source
C C 0.0033 0.0016 'International Tables Vol C Tables 4.2.6.8 and 6.1.1.4'
H H 0.0000 0.0000 'International Tables Vol C Tables 4.2.6.8 and 6.1.1.4'
N N 0.0061 0.0033 'International Tables Vol C Tables 4.2.6.8 and 6.1.1.4'
O O 0.0106 0.0060 'International Tables Vol C Tables 4.2.6.8 and 6.1.1.4'
Mn Mn 0.3368 0.7283 'International Tables Vol C Tables 4.2.6.8 and 6.1.1.4'

loop_
_geom_angle_atom_site_label_1
_geom_angle_atom_site_label_2
_geom_angle_atom_site_label_3
_geom_angle_site_symmetry_1
_geom_angle_site_symmetry_3
_geom_angle
O1 Mn1 O1 . 2_676 180.0
O1 Mn1 O3 . . 86.76(3)
O1 Mn1 O3 2_676 . 93.24(3)
O1 Mn1 O3 . 2_676 93.24(3)
O1 Mn1 O3 2_676 2_676 86.76(3)
O3 Mn1 O3 . 2_676 180.0
O1 Mn1 O5 . 2_676 91.39(3)
O1 Mn1 O5 2_676 2_676 88.61(3)
O3 Mn1 O5 . 2_676 101.79(3)
O3 Mn1 O5 2_676 2_676 78.21(3)
O1 Mn1 O5 . . 88.61(3)
O1 Mn1 O5 2_676 . 91.39(3)
O3 Mn1 O5 . . 78.21(3)
O3 Mn1 O5 2_676 . 101.79(3)
O5 Mn1 O5 2_676 . 180.0
O4 Mn2 O2 2_666 . 88.84(4)
O4 Mn2 O7 2_666 . 88.67(4)
O2 Mn2 O7 . . 95.57(4)
O4 Mn2 O3 2_666 . 105.82(4)
O2 Mn2 O3 . . 89.30(3)
O7 Mn2 O3 . . 164.84(4)
O4 Mn2 O5 2_666 . 176.87(4)
O2 Mn2 O5 . . 91.19(3)
O7 Mn2 O5 . . 88.22(4)
O3 Mn2 O5 . . 77.31(3)
O4 Mn2 N1 2_666 . 93.24(4)
O2 Mn2 N1 . . 173.79(3)
O7 Mn2 N1 . . 90.33(4)
O3 Mn2 N1 . . 84.51(3)
O5 Mn2 N1 . . 87.05(3)
C7 N1 C11 . . 117.44(11)
C7 N1 Mn2 . . 119.52(9)
C11 N1 Mn2 . . 122.07(8)
C1 O1 Mn1 . . 135.91(8)
C1 O2 Mn2 . . 129.37(8)
C3 O3 Mn1 . . 136.43(7)
C3 O3 Mn2 . . 120.89(7)
Mn1 O3 Mn2 . . 98.99(3)
C3 O4 Mn2 . 2_666 161.58(10)
C5 O5 Mn1 . . 135.62(7)
C5 O5 Mn2 . . 126.01(7)
Mn1 O5 Mn2 . . 97.33(3)
Mn2 O7 H71 . . 107.7(15)
Mn2 O7 H72 . . 134.9(15)
H71 O7 H72 . . 108(2)
O1 C1 O2 . . 125.21(11)
O1 C1 C2 . . 116.92(11)
O2 C1 C2 . . 117.87(11)
C1 C2 H2A . . 109.5
C1 C2 H2B . . 109.5
H2A C2 H2B . . 109.5
C1 C2 H2C . . 109.5
H2A C2 H2C . . 109.5
H2B C2 H2C . . 109.5
O4 C3 O3 . . 122.80(11)
O4 C3 C4 . . 119.24(11)
O3 C3 C4 . . 117.94(10)
C3 C4 H4A . . 109.5
C3 C4 H4B . . 109.5
H4A C4 H4B . . 109.5
C3 C4 H4C . . 109.5
H4A C4 H4C . . 109.5
H4B C4 H4C . . 109.5
O6 C5 O5 . . 124.09(11)
O6 C5 C6 . . 118.89(12)
O5 C5 C6 . . 117.01(11)
C5 C6 H6A . . 109.5
C5 C6 H6B . . 109.5
H6A C6 H6B . . 109.5
C5 C6 H6C . . 109.5
H6A C6 H6C . . 109.5
H6B C6 H6C . . 109.5
N1 C7 C8 . . 123.28(13)
N1 C7 H7A . . 118.4
C8 C7 H7A . . 118.4
C9 C8 C7 . . 118.76(13)
C9 C8 H8A . . 120.6
C7 C8 H8A . . 120.6
C8 C9 C10 . . 118.72(13)
C8 C9 H9A . . 120.6
C10 C9 H9A . . 120.6
C9 C10 C11 . . 119.02(14)
C9 C10 H10A . . 120.5
C11 C10 H10A . . 120.5
N1 C11 C10 . . 122.75(13)
N1 C11 H11A . . 118.6
C10 C11 H11A . . 118.6

loop_
_geom_bond_atom_site_label_1
_geom_bond_atom_site_label_2
_geom_bond_site_symmetry_2
_geom_bond_distance
Mn1 O1 . 2.1369(9)
Mn1 O1 2_676 2.1369(9)
Mn1 O3 . 2.1997(8)
Mn1 O3 2_676 2.1997(8)
Mn1 O5 2_676 2.2277(8)
Mn1 O5 . 2.2277(8)
Mn2 O4 2_666 2.0995(9)
Mn2 O2 . 2.1579(9)
Mn2 O7 . 2.1755(10)
Mn2 O3 . 2.2215(8)
Mn2 O5 . 2.2494(8)
Mn2 N1 . 2.2946(10)
N1 C7 . 1.3392(16)
N1 C11 . 1.3395(16)
O1 C1 . 1.2542(14)
O2 C1 . 1.2625(14)
O3 C3 . 1.2796(14)
O4 C3 . 1.2352(14)
O4 Mn2 2_666 2.0995(9)
O5 C5 . 1.2870(15)
O6 C5 . 1.2343(16)
O7 H71 . 0.81(2)
O7 H72 . 0.78(2)
C1 C2 . 1.5094(17)
C2 H2A . 0.9800
C2 H2B . 0.9800
C2 H2C . 0.9800
C3 C4 . 1.4985(17)
C4 H4A . 0.9800
C4 H4B . 0.9800
C4 H4C . 0.9800
C5 C6 . 1.5092(17)
C6 H6A . 0.9800
C6 H6B . 0.9800
C6 H6C . 0.9800
C7 C8 . 1.3819(19)
C7 H7A . 0.9500
C8 C9 . 1.376(2)
C8 H8A . 0.9500
C9 C10 . 1.383(2)
C9 H9A . 0.9500
C10 C11 . 1.3833(19)
C10 H10A . 0.9500
C11 H11A . 0.9500

loop_
_geom_hbond_atom_site_label_D
_geom_hbond_atom_site_label_H
_geom_hbond_atom_site_label_A
_geom_hbond_site_symmetry_A
_geom_hbond_distance_DH
_geom_hbond_distance_HA
_geom_hbond_distance_DA
_geom_hbond_angle_DHA
_geom_hbond_publ_flag
O7 H71 O6 . 0.81(2) 1.92(2) 2.6694(15) 154(2) yes
O7 H72 O2 2_766 0.78(2) 2.05(2) 2.8162(13) 169(2) yes

loop_
_geom_torsion_atom_site_label_1
_geom_torsion_atom_site_label_2
_geom_torsion_atom_site_label_3
_geom_torsion_atom_site_label_4
_geom_torsion_site_symmetry_1
_geom_torsion
Mn1 O1 C1 O2 . -1.0(2)
Mn1 O1 C1 C2 . 178.82(10)
Mn2 O2 C1 O1 . 0.83(18)
Mn2 O2 C1 C2 . -178.99(9)
Mn2 O4 C3 O3 2_666 -85.5(3)
Mn2 O4 C3 C4 2_666 96.5(3)
Mn1 O3 C3 O4 . -177.30(9)
Mn2 O3 C3 O4 . -24.02(16)
Mn1 O3 C3 C4 . 0.76(18)
Mn2 O3 C3 C4 . 154.04(9)
Mn1 O5 C5 O6 . -166.63(10)
Mn2 O5 C5 O6 . 27.84(17)
Mn1 O5 C5 C6 . 14.66(17)
Mn2 O5 C5 C6 . -150.87(9)
C11 N1 C7 C8 . 0.8(2)
Mn2 N1 C7 C8 . -168.22(11)
N1 C7 C8 C9 . 0.5(2)
C7 C8 C9 C10 . -0.4(2)
C8 C9 C10 C11 . -0.8(2)
C7 N1 C11 C10 . -2.0(2)
Mn2 N1 C11 C10 . 166.62(11)
C9 C10 C11 N1 . 2.1(2)
